data_2242738
loop_
_publ_author_name
Asma
'Kalluraya, Balakrishna'
'Yathirajan, Hemmige S.'
'Rathore, Ravindranath S.'
'Glidewell, Christopher'

_publ_section_title
;
 Four 1-aryl-1<i>H</i>-pyrazole-3,4-dicarboxylate derivatives: synthesis,
 molecular conformation and hydrogen bonding
;
_journal_coeditor_code ZL2741
_journal_issue 12
_journal_name_full 'Acta Crystallographica Section E'
_journal_page_first 1783
_journal_page_last 1789
_journal_paper_doi 10.1107/S2056989018015864
_journal_volume 74
_journal_year 2018
_chemical_formula_iupac 'C14 H14 N2 O4'
_chemical_formula_moiety 'C14 H14 N2 O4'
_chemical_formula_sum 'C14 H14 N2 O4'
_chemical_formula_weight 274.27
_chemical_name_systematic
;
Dimethyl 1-(4-methylphenyl)-1<i>H</i>-pyrazole-3,4-dicarboxylate
;
_space_group_crystal_system triclinic
_space_group_IT_number 2
_space_group_name_Hall '-P 1'
_space_group_name_H-M_alt 'P -1'
_symmetry_space_group_name_Hall '-P 1'
_symmetry_space_group_name_H-M 'P -1'
_atom_sites_solution_hydrogens geom
_audit_creation_method SHELXL-2014
_cell_angle_alpha 78.988(3)
_cell_angle_beta 85.527(3)
_cell_angle_gamma 87.548(4)
_cell_formula_units_Z 2
_cell_length_a 7.6546(5)
_cell_length_b 8.0959(5)
_cell_length_c 11.3065(6)
_cell_measurement_reflns_used 2526
_cell_measurement_temperature 296(2)
_cell_measurement_theta_max 25.459
_cell_measurement_theta_min 2.564
_cell_volume 685.40(7)
_computing_cell_refinement
;
APEX2/SAINT (Bruker, 2004)
;
_computing_data_collection
;
APEX2 (Bruker, 2004)
;
_computing_data_reduction
;
SAINT/XPREP (Bruker, 2004)
;
_computing_molecular_graphics
;
PLATON (Spek, 2009)
;
_computing_publication_material
;
SHELXL2014 (Sheldrick, 2015) and PLATON (Spek, 2009)
;
_computing_structure_refinement
;
SHELXL2014 (Sheldrick, 2015)
;
_computing_structure_solution
;
SHELXS97 (Sheldrick, 2008b)
;
_diffrn_ambient_temperature 296(2)
_diffrn_measured_fraction_theta_full 1.000
_diffrn_measured_fraction_theta_max 0.994
_diffrn_measurement_device_type 'Bruker Kappa APEXII CCD'
_diffrn_measurement_method '\f and \w scans'
_diffrn_radiation_monochromator graphite
_diffrn_radiation_type MoK\a
_diffrn_radiation_wavelength 0.71073
_diffrn_reflns_av_R_equivalents 0.0303
_diffrn_reflns_av_unetI/netI 0.0253
_diffrn_reflns_limit_h_max 9
_diffrn_reflns_limit_h_min -9
_diffrn_reflns_limit_k_max 9
_diffrn_reflns_limit_k_min -9
_diffrn_reflns_limit_l_max 13
_diffrn_reflns_limit_l_min -13
_diffrn_reflns_number 12818
_diffrn_reflns_theta_full 25.242
_diffrn_reflns_theta_max 25.459
_diffrn_reflns_theta_min 2.564
_diffrn_source 'fine focus sealed tube'
_diffrn_standards_decay_% 0
_diffrn_standards_interval_count 0
_diffrn_standards_interval_time 0
_diffrn_standards_number 0
_exptl_absorpt_coefficient_mu 0.099
_exptl_absorpt_correction_T_max 0.988
_exptl_absorpt_correction_T_min 0.955
_exptl_absorpt_correction_type multi-scan
_exptl_absorpt_process_details
;
(SADABS; Sheldrick, 2008a)
;
_exptl_crystal_colour brown
_exptl_crystal_density_diffrn 1.329
_exptl_crystal_description block
_exptl_crystal_F_000 288
_exptl_crystal_size_max 0.160
_exptl_crystal_size_mid 0.150
_exptl_crystal_size_min 0.120
_refine_diff_density_max 0.237
_refine_diff_density_min -0.241
_refine_ls_extinction_coef 0.024(4)
_refine_ls_extinction_expression Fc^*^=kFc[1+0.001xFc^2^\l^3^/sin(2\q)]^-1/4^
_refine_ls_extinction_method
;
SHELXL2014 (Sheldrick, 2015)
;
_refine_ls_goodness_of_fit_ref 1.046
_refine_ls_hydrogen_treatment constr
_refine_ls_matrix_type full
_refine_ls_number_parameters 196
_refine_ls_number_reflns 2526
_refine_ls_number_restraints 7
_refine_ls_restrained_S_all 1.050
_refine_ls_R_factor_all 0.0716
_refine_ls_R_factor_gt 0.0444
_refine_ls_shift/su_max 0.000
_refine_ls_shift/su_mean 0.000
_refine_ls_structure_factor_coef Fsqd
_refine_ls_weighting_details 'w=1/[\s^2^(Fo^2^)+(0.0529P)^2^+0.2439P] where P=(Fo^2^+2Fc^2^)/3'
_refine_ls_weighting_scheme calc
_refine_ls_wR_factor_gt 0.1089
_refine_ls_wR_factor_ref 0.1277
_reflns_number_gt 1777
_reflns_number_total 2526
_reflns_threshold_expression 'I > 2\s(I)'
_cod_data_source_file zl2741sup1.cif
_cod_data_source_block III
_cod_database_code 2242738
_shelx_space_group_comment
;
The symmetry employed for this shelxl refinement is uniquely defined
by the following loop, which should always be used as a source of
symmetry information in preference to the above space-group names.
They are only intended as comments.
;
_shelx_estimated_absorpt_t_min 0.984
_shelx_estimated_absorpt_t_max 0.988
_shelxl_version_number 2.014

loop_
_space_group_symop_operation_xyz
'x, y, z'
'-x, -y, -z'

loop_
_atom_site_type_symbol
_atom_site_label
_atom_site_fract_x
_atom_site_fract_y
_atom_site_fract_z
_atom_site_U_iso_or_equiv
_atom_site_adp_type
_atom_site_calc_flag
_atom_site_occupancy
_atom_site_disorder_assembly
_atom_site_disorder_group
N N1 0.3938(2) 0.7228(2) 0.38159(13) 0.0446(4) Uani d 1 . .
N N2 0.4458(2) 0.7773(2) 0.26297(14) 0.0477(4) Uani d 1 . .
C C3 0.3163(2) 0.7413(3) 0.20267(16) 0.0426(5) Uani d 1 . .
C C4 0.1791(2) 0.6623(2) 0.28127(16) 0.0428(5) Uani d 1 . .
C C5 0.2362(3) 0.6525(3) 0.39480(17) 0.0464(5) Uani d 1 . .
H H5 0.1765 0.6057 0.4675 0.056 Uiso calc 1 . .
C C11 0.5036(3) 0.7482(3) 0.47287(17) 0.0446(5) Uani d 1 . .
C C12 0.4529(3) 0.6979(3) 0.59269(19) 0.0634(7) Uani d 1 . .
H H12 0.3468 0.6450 0.6157 0.076 Uiso calc 1 . .
C C13 0.5596(3) 0.7261(3) 0.6790(2) 0.0663(7) Uani d 1 . .
H H13 0.5240 0.6911 0.7602 0.080 Uiso calc 1 . .
C C14 0.7168(3) 0.8041(3) 0.6491(2) 0.0567(6) Uani d 1 . .
C C15 0.7647(3) 0.8500(4) 0.5289(2) 0.0758(8) Uani d 1 . .
H H15 0.8717 0.9011 0.5059 0.091 Uiso calc 1 . .
C C16 0.6612(3) 0.8238(3) 0.4403(2) 0.0686(7) Uani d 1 . .
H H16 0.6979 0.8572 0.3592 0.082 Uiso calc 1 . .
C C141 0.8328(4) 0.8354(3) 0.7436(2) 0.0797(8) Uani d 1 . .
H H14A 0.7677 0.8190 0.8208 0.119 Uiso calc 1 . .
H H14B 0.8726 0.9489 0.7233 0.119 Uiso calc 1 . .
H H14C 0.9319 0.7584 0.7470 0.119 Uiso calc 1 . .
C C31A 0.3342(3) 0.7907(3) 0.06874(18) 0.0505(5) Uani d 0.71(2) A 1
O O31A 0.4587(11) 0.7554(17) 0.0048(5) 0.093(3) Uani d 0.71(2) A 1
O O32A 0.2044(10) 0.8936(9) 0.0288(6) 0.0542(14) Uani d 0.71(2) A 1
C C32A 0.2113(19) 0.9575(17) -0.0998(7) 0.0653(16) Uani d 0.71(2) A 1
H H32A 0.2195 0.8650 -0.1421 0.098 Uiso calc 0.71(2) A 1
H H32B 0.3121 1.0261 -0.1233 0.098 Uiso calc 0.71(2) A 1
H H32C 0.1070 1.0239 -0.1196 0.098 Uiso calc 0.71(2) A 1
C C31B 0.3342(3) 0.7907(3) 0.06874(18) 0.0505(5) Uani d 0.29(2) A 2
O O31B 0.413(2) 0.6979(19) 0.0113(14) 0.093(3) Uani d 0.29(2) A 2
O O32B 0.233(2) 0.9199(19) 0.0250(15) 0.0542(14) Uani d 0.29(2) A 2
C C32B 0.234(5) 0.966(4) -0.1050(17) 0.0653(16) Uani d 0.29(2) A 2
H H32D 0.1476 0.9035 -0.1334 0.098 Uiso calc 0.29(2) A 2
H H32E 0.3479 0.9404 -0.1404 0.098 Uiso calc 0.29(2) A 2
H H32F 0.2080 1.0842 -0.1275 0.098 Uiso calc 0.29(2) A 2
C C41 0.0150(3) 0.5929(3) 0.25809(17) 0.0456(5) Uani d 1 . .
O O41 -0.0860(2) 0.5221(2) 0.33564(14) 0.0756(6) Uani d 1 . .
O O42 -0.01086(18) 0.61505(19) 0.14123(12) 0.0550(4) Uani d 1 . .
C C42 -0.1738(3) 0.5551(3) 0.1112(2) 0.0679(7) Uani d 1 . .
H H42A -0.2701 0.6035 0.1538 0.102 Uiso calc 1 . .
H H42B -0.1748 0.4346 0.1339 0.102 Uiso calc 1 . .
H H42C -0.1847 0.5873 0.0258 0.102 Uiso calc 1 . .

loop_
_atom_site_aniso_label
_atom_site_aniso_U_11
_atom_site_aniso_U_22
_atom_site_aniso_U_33
_atom_site_aniso_U_12
_atom_site_aniso_U_13
_atom_site_aniso_U_23
N1 0.0440(9) 0.0561(11) 0.0331(8) -0.0093(8) -0.0050(7) -0.0041(7)
N2 0.0458(10) 0.0613(11) 0.0345(9) -0.0105(8) -0.0028(7) -0.0030(8)
C3 0.0397(11) 0.0511(12) 0.0369(10) -0.0032(9) -0.0047(8) -0.0067(9)
C4 0.0407(10) 0.0505(12) 0.0372(10) -0.0050(9) -0.0045(8) -0.0063(9)
C5 0.0436(11) 0.0567(13) 0.0373(10) -0.0110(10) -0.0009(8) -0.0036(9)
C11 0.0449(11) 0.0505(12) 0.0390(11) -0.0044(9) -0.0084(8) -0.0073(9)
C12 0.0539(13) 0.0937(19) 0.0424(12) -0.0174(12) -0.0051(10) -0.0085(12)
C13 0.0673(16) 0.0924(19) 0.0403(12) -0.0055(14) -0.0108(11) -0.0117(12)
C14 0.0644(15) 0.0543(13) 0.0555(14) 0.0014(11) -0.0219(11) -0.0142(10)
C15 0.0671(16) 0.097(2) 0.0649(16) -0.0367(14) -0.0163(12) -0.0063(14)
C16 0.0661(15) 0.0951(19) 0.0441(12) -0.0334(14) -0.0082(11) -0.0035(12)
C141 0.092(2) 0.0787(19) 0.0782(18) 0.0009(15) -0.0441(15) -0.0260(14)
C31A 0.0409(11) 0.0727(15) 0.0380(11) -0.0064(11) -0.0031(9) -0.0093(10)
O31A 0.070(3) 0.159(6) 0.0434(12) 0.035(4) 0.0031(17) -0.010(2)
O32A 0.054(2) 0.062(2) 0.0395(9) -0.008(2) 0.0009(13) 0.0060(12)
C32A 0.075(4) 0.0739(19) 0.0406(14) -0.017(3) -0.0089(17) 0.0103(13)
C31B 0.0409(11) 0.0727(15) 0.0380(11) -0.0064(11) -0.0031(9) -0.0093(10)
O31B 0.070(3) 0.159(6) 0.0434(12) 0.035(4) 0.0031(17) -0.010(2)
O32B 0.054(2) 0.062(2) 0.0395(9) -0.008(2) 0.0009(13) 0.0060(12)
C32B 0.075(4) 0.0739(19) 0.0406(14) -0.017(3) -0.0089(17) 0.0103(13)
C41 0.0421(11) 0.0557(13) 0.0387(11) -0.0047(10) -0.0025(9) -0.0077(9)
O41 0.0581(10) 0.1211(15) 0.0449(9) -0.0394(10) 0.0017(7) -0.0031(9)
O42 0.0519(9) 0.0729(10) 0.0403(8) -0.0177(7) -0.0088(6) -0.0048(7)
C42 0.0550(14) 0.0942(19) 0.0590(14) -0.0187(13) -0.0173(11) -0.0169(13)

loop_
_atom_type_symbol
_atom_type_description
_atom_type_scat_dispersion_real
_atom_type_scat_dispersion_imag
_atom_type_scat_source
C C 0.0033 0.0016 'International Tables Vol C Tables 4.2.6.8 and 6.1.1.4'
H H 0.0000 0.0000 'International Tables Vol C Tables 4.2.6.8 and 6.1.1.4'
N N 0.0061 0.0033 'International Tables Vol C Tables 4.2.6.8 and 6.1.1.4'
O O 0.0106 0.0060 'International Tables Vol C Tables 4.2.6.8 and 6.1.1.4'

loop_
_geom_angle_atom_site_label_1
_geom_angle_atom_site_label_2
_geom_angle_atom_site_label_3
_geom_angle
C5 N1 N2 111.67(15)
C5 N1 C11 128.79(16)
N2 N1 C11 119.52(15)
C3 N2 N1 105.05(15)
N2 C3 C4 111.50(16)
N2 C3 C31A 117.41(17)
C4 C3 C31A 131.07(17)
C5 C4 C3 104.27(16)
C5 C4 C41 123.78(17)
C3 C4 C41 131.86(17)
N1 C5 C4 107.50(17)
N1 C5 H5 126.2
C4 C5 H5 126.2
C12 C11 C16 119.48(19)
C12 C11 N1 120.75(18)
C16 C11 N1 119.77(18)
C11 C12 C13 119.7(2)
C11 C12 H12 120.1
C13 C12 H12 120.1
C14 C13 C12 122.1(2)
C14 C13 H13 119.0
C12 C13 H13 119.0
C15 C14 C13 116.7(2)
C15 C14 C141 121.4(2)
C13 C14 C141 121.9(2)
C14 C15 C16 122.7(2)
C14 C15 H15 118.6
C16 C15 H15 118.6
C11 C16 C15 119.3(2)
C11 C16 H16 120.4
C15 C16 H16 120.4
C14 C141 H14A 109.5
C14 C141 H14B 109.5
H14A C141 H14B 109.5
C14 C141 H14C 109.5
H14A C141 H14C 109.5
H14B C141 H14C 109.5
O31A C31A O32A 123.5(3)
O31A C31A C3 125.0(3)
O32A C31A C3 111.1(3)
C31A O32A C32A 116.5(3)
O32A C32A H32A 109.5
O32A C32A H32B 109.5
H32A C32A H32B 109.5
O32A C32A H32C 109.5
H32A C32A H32C 109.5
H32B C32A H32C 109.5
O32B C32B H32D 109.5
O32B C32B H32E 109.5
H32D C32B H32E 109.5
O32B C32B H32F 109.5
H32D C32B H32F 109.5
H32E C32B H32F 109.5
O41 C41 O42 123.08(18)
O41 C41 C4 123.97(18)
O42 C41 C4 112.95(17)
C41 O42 C42 116.23(16)
O42 C42 H42A 109.5
O42 C42 H42B 109.5
H42A C42 H42B 109.5
O42 C42 H42C 109.5
H42A C42 H42C 109.5
H42B C42 H42C 109.5

loop_
_geom_bond_atom_site_label_1
_geom_bond_atom_site_label_2
_geom_bond_distance
N1 C5 1.341(2)
N1 N2 1.363(2)
N1 C11 1.430(2)
N2 C3 1.319(2)
C3 C4 1.413(3)
C3 C31A 1.487(3)
C4 C5 1.375(3)
C4 C41 1.459(3)
C5 H5 0.9300
C11 C12 1.368(3)
C11 C16 1.369(3)
C12 C13 1.378(3)
C12 H12 0.9300
C13 C14 1.372(3)
C13 H13 0.9300
C14 C15 1.363(3)
C14 C141 1.505(3)
C15 C16 1.377(3)
C15 H15 0.9300
C16 H16 0.9300
C141 H14A 0.9600
C141 H14B 0.9600
C141 H14C 0.9600
C31A O31A 1.209(4)
C31A O32A 1.319(3)
O32A C32A 1.446(3)
C32A H32A 0.9600
C32A H32B 0.9600
C32A H32C 0.9600
O32B C32B 1.445(5)
C32B H32D 0.9600
C32B H32E 0.9600
C32B H32F 0.9600
C41 O41 1.198(2)
C41 O42 1.328(2)
O42 C42 1.445(2)
C42 H42A 0.9600
C42 H42B 0.9600
C42 H42C 0.9600

loop_
_geom_hbond_atom_site_label_D
_geom_hbond_atom_site_label_H
_geom_hbond_atom_site_label_A
_geom_hbond_site_symmetry_A
_geom_hbond_distance_DH
_geom_hbond_distance_HA
_geom_hbond_distance_DA
_geom_hbond_angle_DHA
_geom_hbond_publ_flag
C5 H5 O41 2_566 0.93 2.33 3.249(3) 168 no
C12 H12 O41 2_566 0.93 2.43 3.352(3) 173 no

loop_
_geom_torsion_atom_site_label_1
_geom_torsion_atom_site_label_2
_geom_torsion_atom_site_label_3
_geom_torsion_atom_site_label_4
_geom_torsion
C5 N1 N2 C3 0.7(2)
C11 N1 N2 C3 -177.91(17)
N1 N2 C3 C4 -0.2(2)
N1 N2 C3 C31A 178.57(18)
N2 C3 C4 C5 -0.3(2)
C31A C3 C4 C5 -178.9(2)
N2 C3 C4 C41 -176.7(2)
C31A C3 C4 C41 4.7(4)
N2 N1 C5 C4 -0.9(2)
C11 N1 C5 C4 177.57(18)
C3 C4 C5 N1 0.7(2)
C41 C4 C5 N1 177.50(18)
C5 N1 C11 C12 0.3(3)
N2 N1 C11 C12 178.6(2)
C5 N1 C11 C16 -179.7(2)
N2 N1 C11 C16 -1.4(3)
C16 C11 C12 C13 0.9(4)
N1 C11 C12 C13 -179.0(2)
C11 C12 C13 C14 0.2(4)
C12 C13 C14 C15 -1.3(4)
C12 C13 C14 C141 179.7(2)
C13 C14 C15 C16 1.3(4)
C141 C14 C15 C16 -179.7(3)
C12 C11 C16 C15 -0.9(4)
N1 C11 C16 C15 179.1(2)
C14 C15 C16 C11 -0.2(4)
N2 C3 C31A O31A 52.4(9)
C4 C3 C31A O31A -129.1(9)
N2 C3 C31A O32A -121.0(5)
C4 C3 C31A O32A 57.5(6)
O31A C31A O32A C32A 3.6(10)
C3 C31A O32A C32A 177.1(8)
C5 C4 C41 O41 0.6(3)
C3 C4 C41 O41 176.5(2)
C5 C4 C41 O42 -178.86(19)
C3 C4 C41 O42 -3.0(3)
O41 C41 O42 C42 2.7(3)
C4 C41 O42 C42 -177.82(18)

_cod_database_fobs_code 2242738
